data_2009016
loop_
_publ_author_name
'Burgess, John'
'Fawcett, John'
'Russell, David R.'
'Gilani, Syeda R.'
'Palma, Vitor'

_publ_section_title
;
 Four <i>N</i>-(2-hydroxybenzylidene)aniline derivatives
;
_journal_issue 10
_journal_name_full 'Acta Crystallographica Section C'
_journal_page_first 1707
_journal_page_last 1710
_journal_paper_doi 10.1107/S0108270199008239
_journal_volume 55
_journal_year 1999
_chemical_formula_sum 'C14 H10 F3 N O2'
_chemical_formula_weight 281.23
_chemical_name_systematic
;
 ?
;
_space_group_IT_number 14
_symmetry_cell_setting monoclinic
_symmetry_space_group_name_Hall '-P 2ybc'
_symmetry_space_group_name_H-M 'P 1 21/c 1'
_audit_creation_method SHELXL
_cell_angle_alpha 90.00
_cell_angle_beta 90.63(2)
_cell_angle_gamma 90.00
_cell_formula_units_Z 4
_cell_length_a 5.6470(10)
_cell_length_b 7.977(2)
_cell_length_c 29.197(4)
_cell_measurement_reflns_used 19
_cell_measurement_temperature 293(2)
_cell_measurement_theta_max 12.16
_cell_measurement_theta_min 4.91
_cell_volume 1315.1(4)
_computing_cell_refinement XSCANS
_computing_data_collection 'XSCANS (Fait, 1991)'
_computing_data_reduction XSCANS
_computing_molecular_graphics SHELXTL/PC
_computing_publication_material SHELXTL/PC
_computing_structure_refinement SHELXTL/PC
_computing_structure_solution 'SHELXTL/PC  (Sheldrick, 1996)'
_diffrn_ambient_temperature 293(2)
_diffrn_measurement_device 'Siemens P4 diffractometer'
_diffrn_measurement_method '\w scan'
_diffrn_radiation_monochromator graphite
_diffrn_radiation_source 'fine-focus sealed tube'
_diffrn_radiation_type MoK\a
_diffrn_radiation_wavelength 0.71073
_diffrn_reflns_av_R_equivalents 0.0296
_diffrn_reflns_av_sigmaI/netI 0.0503
_diffrn_reflns_limit_h_max 6
_diffrn_reflns_limit_h_min -1
_diffrn_reflns_limit_k_max 9
_diffrn_reflns_limit_k_min -1
_diffrn_reflns_limit_l_max 33
_diffrn_reflns_limit_l_min -33
_diffrn_reflns_number 3195
_diffrn_reflns_theta_max 24.00
_diffrn_reflns_theta_min 2.65
_diffrn_standards_decay_% 1.5
_diffrn_standards_interval_count 100
_diffrn_standards_number 3
_exptl_absorpt_coefficient_mu 0.124
_exptl_absorpt_correction_type none
_exptl_crystal_colour yellow
_exptl_crystal_density_diffrn 1.420
_exptl_crystal_density_method 'not measured'
_exptl_crystal_description block
_exptl_crystal_F_000 576
_exptl_crystal_size_max 0.38
_exptl_crystal_size_mid 0.38
_exptl_crystal_size_min 0.22
_refine_diff_density_max 0.436
_refine_diff_density_min -0.229
_refine_ls_extinction_coef 0.070(9)
_refine_ls_extinction_method 'SHELXTL/PC  (Sheldrick, 1996)'
_refine_ls_goodness_of_fit_all 1.036
_refine_ls_goodness_of_fit_ref 1.154
_refine_ls_hydrogen_treatment mixed
_refine_ls_matrix_type full
_refine_ls_number_parameters 186
_refine_ls_number_reflns 2066
_refine_ls_number_restraints 0
_refine_ls_restrained_S_all 1.036
_refine_ls_restrained_S_obs 1.154
_refine_ls_R_factor_all 0.1241
_refine_ls_R_factor_gt 0.0690
_refine_ls_shift/esd_mean 0.000
_refine_ls_shift/su_max 0.002
_refine_ls_structure_factor_coef Fsqd
_refine_ls_weighting_details 'w = 1/[\s^2^(Fo^2^)+(0.1030P)^2^+0.9747P] where P=(Fo^2^+2Fc^2^)/3'
_refine_ls_weighting_scheme calc
_refine_ls_wR_factor_all 0.2369
_refine_ls_wR_factor_ref 0.1890
_reflns_number_gt 1128
_reflns_number_total 2066
_reflns_observed_criterion >2sigma(I)
_cod_data_source_file fg1547.cif
_cod_data_source_block 2
_cod_depositor_comments
;
The following automatic conversions were performed:

'_refine_ls_weighting_scheme' value 'calc w =
1/[\s^2^(Fo^2^)+(0.1030P)^2^+0.9747P] where P=(Fo^2^+2Fc^2^)/3' was
changed to 'calc'. New tag '_refine_ls_weighting_details' was
created. The value of the new tag was set to 'w =
1/[\s^2^(Fo^2^)+(0.1030P)^2^+0.9747P] where P=(Fo^2^+2Fc^2^)/3'.

Automatic conversion script
Id: cif_fix_values 3143 2015-03-26 13:38:13Z robertas 
;
_cod_original_sg_symbol_H-M 'P 21/c'
_cod_database_code 2009016

loop_
_symmetry_equiv_pos_as_xyz
'x, y, z'
'x, -y+1/2, z+1/2'
'-x, -y, -z'
'-x, y-1/2, -z-1/2'

loop_
_atom_site_aniso_label
_atom_site_aniso_U_11
_atom_site_aniso_U_22
_atom_site_aniso_U_33
_atom_site_aniso_U_12
_atom_site_aniso_U_13
_atom_site_aniso_U_23
N1 .063(2) .056(2) .058(2) .004(2) .002(2) -.001(2)
O1 .082(2) .104(3) .075(2) .036(2) .007(2) .014(2)
O2 .139(3) .098(3) .071(2) -.013(3) .035(2) -.008(2)
F1 .273(6) .180(4) .080(2) .026(4) .065(3) -.020(2)
F2 .424(10) .094(3) .100(3) .023(4) -.004(4) -.016(2)
F3 .234(6) .307(9) .127(4) .024(6) -.041(4) -.081(4)
C1 .076(3) .074(3) .065(3) .006(3) -.008(2) .001(2)
C2 .099(4) .085(4) .061(3) -.004(3) -.004(3) .005(3)
C3 .099(4) .071(3) .065(3) -.009(3) .021(3) -.005(3)
C4 .074(3) .072(3) .071(3) .005(3) .021(2) -.002(2)
C5 .064(3) .055(3) .067(3) .001(2) .000(2) .003(2)
C6 .057(2) .049(2) .062(2) -.005(2) .002(2) -.003(2)
C7 .053(2) .052(2) .065(3) .000(2) .000(2) -.004(2)
C8 .061(3) .051(2) .059(2) -.007(2) .002(2) -.004(2)
C9 .065(3) .077(3) .060(3) .009(2) .004(2) -.004(2)
C10 .068(3) .079(3) .079(3) .002(3) .014(3) -.004(3)
C11 .089(3) .065(3) .056(3) -.009(3) .017(2) -.004(2)
C12 .092(4) .072(3) .065(3) .005(3) -.002(3) .004(2)
C13 .066(3) .066(3) .064(3) .001(2) .004(2) .004(2)
C14 .204(9) .103(5) .068(4) .030(6) .011(5) -.007(4)

loop_
_atom_site_label
_atom_site_fract_x
_atom_site_fract_y
_atom_site_fract_z
_atom_site_U_iso_or_equiv
_atom_site_thermal_displace_type
_atom_site_calc_flag
_atom_site_refinement_flags
_atom_site_occupancy
_atom_site_disorder_group
_atom_site_type_symbol
N1 1.2652(6) .5811(4) .26783(11) .0589(10) Uani d . 1 . N
O1 1.6301(6) .4789(5) .22217(11) .0869(12) Uani d . 1 . O
H1A 1.510(11) .510(8) .247(2) .13(2) Uiso d . 1 . H
O2 .8755(8) .6292(5) .44148(12) .1027(13) Uani d . 1 . O
F1 .8339(10) .7343(6) .50863(13) .177(2) Uani d . 1 . F
F2 .9322(14) .8935(6) .45426(13) .206(3) Uani d . 1 . F
F3 1.1632(13) .7297(10) .4817(2) .223(3) Uani d . 1 . F
C1 1.2177(9) .7080(6) .14894(15) .0715(13) Uani d . 1 . C
H1 1.0763(9) .7674(6) .15047(15) .086 Uiso calc R 1 . H
C2 1.3298(10) .6942(7) .1074(2) .0815(15) Uani d . 1 . C
H2 1.2651(10) .7435(7) .0812(2) .098 Uiso calc R 1 . H
C3 1.5362(10) .6073(6) .1053(2) .0783(15) Uani d . 1 . C
H3 1.6114(10) .5969(6) .0773(2) .094 Uiso calc R 1 . H
C4 1.6363(9) .5349(6) .14311(15) .0725(13) Uani d . 1 . C
H4 1.7776(9) .4759(6) .14070(15) .087 Uiso calc R 1 . H
C5 1.5270(8) .5496(5) .18502(14) .0618(12) Uani d . 1 . C
C6 1.3101(7) .6357(5) .18863(13) .0560(11) Uani d . 1 . C
C7 1.1913(7) .6524(5) .23125(14) .0569(11) Uani d . 1 . C
H7 1.0551(7) .7177(5) .23243(14) .068 Uiso calc R 1 . H
C8 1.1551(7) .6015(5) .31073(13) .0571(11) Uani d . 1 . C
C9 .9436(8) .6840(6) .31812(14) .0675(13) Uani d . 1 . C
H9 .8599(8) .7299(6) .29356(14) .081 Uiso calc R 1 . H
C10 .8568(9) .6980(6) .3619(2) .0753(14) Uani d . 1 . C
H10 .7168(9) .7559(6) .3671(2) .090 Uiso calc R 1 . H
C11 .9781(9) .6261(6) .39749(14) .0703(13) Uani d . 1 . C
C12 1.1852(9) .5421(6) .3914(2) .0765(14) Uani d . 1 . C
H12 1.2654(9) .4943(6) .4161(2) .092 Uiso calc R 1 . H
C13 1.2726(8) .5297(6) .34777(14) .0650(12) Uani d . 1 . C
H13 1.4132(8) .4720(6) .34300(14) .078 Uiso calc R 1 . H
C14 .940(2) .7469(10) .4695(2) .125(3) Uani d . 1 . C

loop_
_atom_type_symbol
_atom_type_description
_atom_type_scat_dispersion_real
_atom_type_scat_dispersion_imag
_atom_type_scat_source
C C 0.0033 0.0016 'International Tables Vol C Tables 4.2.6.8 and 6.1.1.4'
H H 0.0000 0.0000 'International Tables Vol C Tables 4.2.6.8 and 6.1.1.4'
N N 0.0061 0.0033 'International Tables Vol C Tables 4.2.6.8 and 6.1.1.4'
O O 0.0106 0.0060 'International Tables Vol C Tables 4.2.6.8 and 6.1.1.4'
F F 0.0171 0.0103 'International Tables Vol C Tables 4.2.6.8 and 6.1.1.4'

loop_
_geom_angle_atom_site_label_1
_geom_angle_atom_site_label_2
_geom_angle_atom_site_label_3
_geom_angle
C7 N1 C8 123.2(4)
C14 O2 C11 118.1(5)
C2 C1 C6 121.9(5)
C3 C2 C1 118.8(5)
C2 C3 C4 121.9(5)
C3 C4 C5 119.7(5)
O1 C5 C4 118.9(4)
O1 C5 C6 120.8(4)
C4 C5 C6 120.3(4)
C1 C6 C5 117.3(4)
C1 C6 C7 120.8(4)
C5 C6 C7 121.9(4)
N1 C7 C6 122.4(4)
C9 C8 C13 118.8(4)
C9 C8 N1 125.6(4)
C13 C8 N1 115.6(4)
C10 C9 C8 120.0(4)
C11 C10 C9 119.5(5)
C12 C11 C10 122.2(4)
C12 C11 O2 119.2(5)
C10 C11 O2 118.5(5)
C11 C12 C13 118.3(4)
C12 C13 C8 121.3(4)
F2 C14 O2 116.5(6)
F2 C14 F1 111.8(7)
O2 C14 F1 111.8(8)
F2 C14 F3 102.8(9)
O2 C14 F3 110.9(7)
F1 C14 F3 101.6(7)

loop_
_geom_bond_atom_site_label_1
_geom_bond_atom_site_label_2
_geom_bond_site_symmetry_2
_geom_bond_distance
_geom_bond_publ_flag
N1 C7 . 1.276(5) ?
N1 C8 . 1.414(5) ?
O1 C5 . 1.349(5) ?
O2 C14 . 1.293(8) ?
O2 C11 . 1.415(5) ?
F1 C14 . 1.299(7) ?
F2 C14 . 1.252(7) ?
F3 C14 . 1.316(10) ?
C1 C2 . 1.380(6) ?
C1 C6 . 1.391(6) ?
C2 C3 . 1.358(7) ?
C3 C4 . 1.363(7) ?
C4 C5 . 1.382(6) ?
C5 C6 . 1.409(6) ?
C6 C7 . 1.426(5) ?
C8 C9 . 1.382(6) ?
C8 C13 . 1.387(6) ?
C9 C10 . 1.378(6) ?
C10 C11 . 1.365(6) ?
C11 C12 . 1.361(7) ?
C12 C13 . 1.375(6) ?

loop_
_cod_related_entry_id
_cod_related_entry_database
_cod_related_entry_code
1 ChemSpider 12550931
